data_2203990
loop_
_publ_author_name
'  Anthony C. Willis '
'  Gulliver T. Dalton '
'  Joseph P. Morrall '
'  Marie P. Cifuentes '
'  Mark G. Humphrey '

_publ_section_title
;<i>cis</i>,<i>cis</i>,<i>cis</i>-Aquabis[bis(diphenylphosphino)methane-\k^2^<i>P</i>,<i>P</i>']chlororuthenium(II)
 hexafluorophosphate methanol 1.73-solvate
;
_journal_issue 8
_journal_name_full 'Acta Crystallographica Section E'
_journal_page_first m1122
_journal_page_last m1123
_journal_paper_doi 10.1107/S1600536804016253
_journal_volume 60
_journal_year 2004
_chemical_formula_iupac '[Ru Cl (C25 H22 P2)2 (H2 O)] P F6, 1.73C H4 O'
_chemical_formula_moiety 'C50 H46 Cl O P4 Ru +, P F6 -, 1.73 C H4 O'
_chemical_formula_sum 'C51.73 H52.92 Cl F6 O2.73 P5 Ru'
_chemical_formula_weight 1123.67
_chemical_name_systematic
;
?
;
_space_group_IT_number 9
_symmetry_cell_setting monoclinic
_symmetry_space_group_name_Hall 'C -2yc'
_symmetry_space_group_name_H-M 'C 1 c 1'
_atom_sites_solution_hydrogens geom
_atom_sites_solution_primary direct
_cell_angle_alpha 90
_cell_angle_beta 112.6186(7)
_cell_angle_gamma 90
_cell_formula_units_Z 4
_cell_length_a 20.4427(2)
_cell_length_b 12.7593(2)
_cell_length_c 21.0262(2)
_cell_measurement_reflns_used 50753
_cell_measurement_temperature 200
_cell_measurement_theta_max 27
_cell_measurement_theta_min 3
_cell_volume 5062.53(11)
_computing_cell_refinement
;
 Denzo/Scalepack
;
_computing_data_collection
;
 COLLECT (Nonius, 1997)
;
_computing_data_reduction
;
 Denzo/Scalepack (Otwinowski & Minor, 1997)
;
_computing_molecular_graphics
;
ORTEPII (Johnson, 1976) in TEXSAN (MSC, 1992--1997)
;
_computing_publication_material
;
CRYSTALS
;
_computing_structure_refinement
;
CRYSTALS (Watkin et al., 2001)
;
_computing_structure_solution
;
 SIR92 (Altomare et al., 1994)
;
_diffrn_ambient_temperature 200
_diffrn_measured_fraction_theta_full 1.000
_diffrn_measured_fraction_theta_max 1.000
_diffrn_measurement_device_type 'Nonius KappaCCD'
_diffrn_measurement_method '\f and \w'
_diffrn_radiation_monochromator graphite
_diffrn_radiation_type MoK\a
_diffrn_radiation_wavelength 0.71073
_diffrn_reflns_av_R_equivalents 0.05
_diffrn_reflns_limit_h_max 26
_diffrn_reflns_limit_h_min -26
_diffrn_reflns_limit_k_max 16
_diffrn_reflns_limit_k_min -16
_diffrn_reflns_limit_l_max 27
_diffrn_reflns_limit_l_min -27
_diffrn_reflns_number 50753
_diffrn_reflns_theta_full 27.49
_diffrn_reflns_theta_max 27.49
_diffrn_reflns_theta_min 4.09
_diffrn_standards_number 0
_exptl_absorpt_coefficient_mu 0.584
_exptl_absorpt_correction_T_max 0.957
_exptl_absorpt_correction_T_min 0.883
_exptl_absorpt_correction_type integration
_exptl_absorpt_process_details
;
[Coppens (1970); implemented in maXus (Mackay et al., 2000)]
;
_exptl_crystal_colour ' green '
_exptl_crystal_density_diffrn 1.474
_exptl_crystal_description ' block '
_exptl_crystal_F_000 2300.6
_exptl_crystal_size_max 0.30
_exptl_crystal_size_mid 0.26
_exptl_crystal_size_min 0.17
_refine_diff_density_max 0.69
_refine_diff_density_min -1.37
_refine_ls_abs_structure_details 'Flack (1983), 5819 Friedel pairs'
_refine_ls_abs_structure_Flack -0.02(2)
_refine_ls_extinction_method none
_refine_ls_goodness_of_fit_ref 1.0508
_refine_ls_hydrogen_treatment constr
_refine_ls_matrix_type full
_refine_ls_number_parameters 637
_refine_ls_number_reflns 8523
_refine_ls_R_factor_gt 0.0323
_refine_ls_shift/su_max 0.019
_refine_ls_structure_factor_coef F
_refine_ls_weighting_details
;
Chebychev polynomial with 5 parameters:
0.771, 0.341, 0.66, 0.079, 0.197
(Carruthers & Watkin, 1979)
;
_refine_ls_weighting_scheme calc
_refine_ls_wR_factor_ref 0.0356
_reflns_number_gt 8523
_reflns_number_total 11446
_reflns_threshold_expression I>3\s(I)
_cod_data_source_file cf6366.cif
_cod_data_source_block I
_cod_original_sg_symbol_H-M 'C c'
_cod_original_formula_sum 'C51.73 H52.92 Cl1 F6 O2.73 P5 Ru1'
_cod_database_code 2203990
_cod_database_fobs_code 2203990

loop_
_symmetry_equiv_pos_as_xyz
x,y,z
x+1/2,y+1/2,z
x,-y,z+1/2
x+1/2,-y+1/2,z+1/2

loop_
_atom_site_label
_atom_site_fract_x
_atom_site_fract_y
_atom_site_fract_z
_atom_site_U_iso_or_equiv
_atom_site_adp_type
_atom_site_occupancy
_atom_site_type_symbol
Ru1 0.26440(5) 0.75092(2) 0.63884(5) 0.0310 Uani 1.0000 ru
Cl1 0.13507(7) 0.75323(9) 0.60706(7) 0.0466 Uani 1.0000 cl
P1 0.25279(7) 0.71516(9) 0.52558(6) 0.0354 Uani 1.0000 p
P2 0.37561(6) 0.73290(7) 0.63668(6) 0.0307 Uani 1.0000 p
P3 0.29001(6) 0.80203(8) 0.75502(6) 0.0324 Uani 1.0000 p
P4 0.27368(7) 0.93153(7) 0.64608(6) 0.0344 Uani 1.0000 p
P5 0.42852(7) 0.18150(10) 0.88069(7) 0.0498 Uani 1.0000 p
F1 0.45721(19) 0.0809(3) 0.8562(2) 0.0943 Uani 1.0000 f
F2 0.3510(2) 0.1443(6) 0.8376(4) 0.1177 Uani 0.730(5) f
F3 0.4303(3) 0.2351(4) 0.8130(3) 0.1061 Uani 0.730(5) f
F4 0.3976(2) 0.2802(3) 0.9041(3) 0.1116 Uani 1.0000 f
F5 0.5076(2) 0.2195(4) 0.9201(3) 0.0861 Uani 0.730(5) f
F6 0.4270(5) 0.1296(6) 0.9464(3) 0.1401 Uani 0.730(5) f
F21 0.3759(12) 0.2151(15) 0.8096(9) 0.121(6) Uiso 0.270(5) f
F31 0.4795(9) 0.2668(12) 0.8760(10) 0.105(5) Uiso 0.270(5) f
F51 0.4792(11) 0.1522(16) 0.9540(10) 0.126(6) Uiso 0.270(5) f
F61 0.3700(8) 0.1009(11) 0.8896(9) 0.093(4) Uiso 0.270(5) f
O1 0.24859(17) 0.5835(3) 0.65252(16) 0.0628 Uani 1.0000 o
O2 0.2501(3) 0.4671(5) 0.7721(2) 0.0888 Uani 0.730(5) o
O3 0.2883(4) 0.3052(6) 0.7176(4) 0.1337 Uani 0.730(5) o
O21 0.2959(9) 0.4097(13) 0.7673(8) 0.0886 Uiso 0.270(5) o
C1 0.19871(19) 0.7787(3) 0.44520(17) 0.0378 Uani 1.0000 c
C2 0.12803(19) 0.8004(4) 0.43093(19) 0.0449 Uani 1.0000 c
C3 0.0848(2) 0.8404(4) 0.3666(2) 0.0496 Uani 1.0000 c
C4 0.1123(2) 0.8580(3) 0.31676(18) 0.0479 Uani 1.0000 c
C5 0.1829(2) 0.8375(3) 0.3313(2) 0.0483 Uani 1.0000 c
C6 0.2265(2) 0.7987(3) 0.39515(19) 0.0453 Uani 1.0000 c
C7 0.2369(2) 0.5763(3) 0.50377(18) 0.0463 Uani 1.0000 c
C8 0.1692(3) 0.5376(4) 0.4866(2) 0.0686 Uani 1.0000 c
C9 0.1561(4) 0.4293(6) 0.4762(3) 0.0904 Uani 1.0000 c
C10 0.2101(5) 0.3617(6) 0.4838(4) 0.1081 Uani 1.0000 c
C11 0.2779(4) 0.3978(5) 0.5013(4) 0.0939 Uani 1.0000 c
C12 0.2916(3) 0.5048(4) 0.5102(3) 0.0647 Uani 1.0000 c
C13 0.45024(17) 0.8226(3) 0.67008(18) 0.0347 Uani 1.0000 c
C14 0.48043(19) 0.8396(3) 0.74061(19) 0.0434 Uani 1.0000 c
C15 0.5397(2) 0.9048(4) 0.7693(2) 0.0593 Uani 1.0000 c
C16 0.5685(2) 0.9501(4) 0.7267(3) 0.0617 Uani 1.0000 c
C17 0.5398(2) 0.9331(4) 0.6563(3) 0.0603 Uani 1.0000 c
C18 0.48029(19) 0.8696(3) 0.6279(2) 0.0437 Uani 1.0000 c
C19 0.42303(18) 0.6076(3) 0.65970(18) 0.0388 Uani 1.0000 c
C20 0.4208(2) 0.5485(3) 0.7132(2) 0.0534 Uani 1.0000 c
C21 0.4606(3) 0.4531(4) 0.7309(3) 0.0713 Uani 1.0000 c
C22 0.5017(2) 0.4243(4) 0.6959(3) 0.0655 Uani 1.0000 c
C23 0.5067(3) 0.4835(4) 0.6439(3) 0.0650 Uani 1.0000 c
C24 0.4676(2) 0.5767(3) 0.6261(2) 0.0508 Uani 1.0000 c
C25 0.36338(18) 0.7559(3) 0.83278(16) 0.0360 Uani 1.0000 c
C26 0.3658(2) 0.6504(3) 0.84897(19) 0.0452 Uani 1.0000 c
C27 0.4174(2) 0.6125(4) 0.9103(2) 0.0548 Uani 1.0000 c
C28 0.4666(2) 0.6815(4) 0.9544(2) 0.0538 Uani 1.0000 c
C29 0.46459(19) 0.7853(4) 0.93869(19) 0.0519 Uani 1.0000 c
C30 0.41343(19) 0.8240(3) 0.87792(19) 0.0429 Uani 1.0000 c
C31 0.22130(17) 0.8095(3) 0.78991(16) 0.0345 Uani 1.0000 c
C32 0.17114(19) 0.7292(3) 0.77658(19) 0.0394 Uani 1.0000 c
C33 0.1229(2) 0.7288(3) 0.8082(2) 0.0499 Uani 1.0000 c
C34 0.1232(2) 0.8084(4) 0.8528(2) 0.0494 Uani 1.0000 c
C35 0.1721(2) 0.8889(4) 0.8665(2) 0.0509 Uani 1.0000 c
C36 0.2211(2) 0.8891(3) 0.83526(19) 0.0460 Uani 1.0000 c
C37 0.33177(18) 1.0140(3) 0.61955(18) 0.0384 Uani 1.0000 c
C38 0.3197(2) 1.0218(3) 0.5499(2) 0.0466 Uani 1.0000 c
C39 0.3605(3) 1.0885(4) 0.5277(2) 0.0599 Uani 1.0000 c
C40 0.4131(3) 1.1484(4) 0.5748(3) 0.0626 Uani 1.0000 c
C41 0.4253(3) 1.1421(3) 0.6438(2) 0.0579 Uani 1.0000 c
C42 0.3848(2) 1.0757(3) 0.6662(2) 0.0451 Uani 1.0000 c
C43 0.1959(2) 1.0165(3) 0.6168(2) 0.0445 Uani 1.0000 c
C44 0.1468(2) 1.0059(4) 0.5498(2) 0.0557 Uani 1.0000 c
C45 0.0936(2) 1.0812(4) 0.5217(3) 0.0647 Uani 1.0000 c
C46 0.0890(3) 1.1636(5) 0.5614(3) 0.0785 Uani 1.0000 c
C47 0.1368(4) 1.1748(6) 0.6272(3) 0.1040 Uani 1.0000 c
C48 0.1908(3) 1.1018(5) 0.6546(3) 0.0806 Uani 1.0000 c
C49 0.34575(17) 0.7418(3) 0.54153(16) 0.0355 Uani 1.0000 c
C50 0.3117(2) 0.9368(3) 0.74060(18) 0.0402 Uani 1.0000 c
C51 0.2482(4) 0.4568(7) 0.8418(3) 0.0761 Uani 0.730(5) c
C52 0.2833(6) 0.3158(7) 0.6486(6) 0.1098 Uani 0.730(5) c
C511 0.2562(12) 0.420(2) 0.8134(12) 0.0763 Uiso 0.270(5) c
H21 0.10797 0.7875 0.46674 0.0528 Uiso 1.0000 h
H31 0.0339 0.8564 0.3566 0.0565 Uiso 1.0000 h
H41 0.0811 0.8854 0.27042 0.0540 Uiso 1.0000 h
H51 0.2028 0.8508 0.2954 0.0592 Uiso 1.0000 h
H61 0.2777 0.7850 0.40537 0.0556 Uiso 1.0000 h
H81 0.1293 0.5867 0.4815 0.0775 Uiso 1.0000 h
H91 0.1068 0.4018 0.4632 0.0990 Uiso 1.0000 h
H101 0.2003 0.2850 0.4766 0.1245 Uiso 1.0000 h
H111 0.3174 0.3475 0.5075 0.1093 Uiso 1.0000 h
H121 0.3409 0.5312 0.5214 0.0777 Uiso 1.0000 h
H141 0.45968 0.8051 0.77127 0.0510 Uiso 1.0000 h
H151 0.5608 0.9182 0.8200 0.0652 Uiso 1.0000 h
H161 0.6111 0.9963 0.7469 0.0714 Uiso 1.0000 h
H171 0.5617 0.9661 0.6261 0.0735 Uiso 1.0000 h
H181 0.45896 0.8577 0.5770 0.0527 Uiso 1.0000 h
H201 0.3917 0.5717 0.7395 0.0604 Uiso 1.0000 h
H211 0.4582 0.4078 0.7688 0.0760 Uiso 1.0000 h
H221 0.5291 0.3574 0.7088 0.0707 Uiso 1.0000 h
H231 0.5375 0.4610 0.6192 0.0721 Uiso 1.0000 h
H241 0.4714 0.6220 0.5888 0.0593 Uiso 1.0000 h
H261 0.3305 0.6010 0.81674 0.0517 Uiso 1.0000 h
H271 0.4188 0.5364 0.9222 0.0650 Uiso 1.0000 h
H281 0.5038 0.6547 0.9980 0.0629 Uiso 1.0000 h
H291 0.50012 0.8342 0.97105 0.0601 Uiso 1.0000 h
H301 0.41252 0.9002 0.86663 0.0512 Uiso 1.0000 h
H321 0.17011 0.6716 0.74393 0.0476 Uiso 1.0000 h
H331 0.0877 0.6705 0.7987 0.0604 Uiso 1.0000 h
H341 0.0880 0.8080 0.8752 0.0625 Uiso 1.0000 h
H351 0.1723 0.9467 0.8986 0.0636 Uiso 1.0000 h
H361 0.2566 0.9470 0.84551 0.0550 Uiso 1.0000 h
H381 0.2813 0.9790 0.5155 0.0565 Uiso 1.0000 h
H391 0.3516 1.0930 0.4776 0.0753 Uiso 1.0000 h
H401 0.4423 1.1963 0.5588 0.0794 Uiso 1.0000 h
H411 0.4635 1.1856 0.6779 0.0726 Uiso 1.0000 h
H421 0.3938 1.0720 0.7164 0.0561 Uiso 1.0000 h
H441 0.1494 0.9443 0.5214 0.0632 Uiso 1.0000 h
H451 0.0591 1.0748 0.4729 0.0760 Uiso 1.0000 h
H461 0.0501 1.2162 0.5418 0.0963 Uiso 1.0000 h
H471 0.1331 1.2355 0.6558 0.1242 Uiso 1.0000 h
H481 0.2265 1.1114 0.7026 0.0943 Uiso 1.0000 h
H491 0.35338 0.8127 0.52531 0.0417 Uiso 1.0000 h
H492 0.36756 0.6873 0.52166 0.0417 Uiso 1.0000 h
H501 0.2878 0.9898 0.75934 0.0479 Uiso 1.0000 h
H502 0.3639 0.9503 0.75973 0.0479 Uiso 1.0000 h

loop_
_atom_site_aniso_label
_atom_site_aniso_U_11
_atom_site_aniso_U_22
_atom_site_aniso_U_33
_atom_site_aniso_U_12
_atom_site_aniso_U_13
_atom_site_aniso_U_23
Ru1 0.02260(10) 0.04559(12) 0.02230(10) -0.00268(11) 0.00584(7) 0.00300(11)
Cl1 0.0248(4) 0.0782(7) 0.0324(4) -0.0018(4) 0.0062(3) 0.0099(4)
P1 0.0273(4) 0.0538(6) 0.0225(4) -0.0040(4) 0.0066(3) 0.0011(4)
P2 0.0227(4) 0.0413(5) 0.0267(4) -0.0014(3) 0.0080(3) 0.0007(3)
P3 0.0275(4) 0.0439(6) 0.0238(4) -0.0007(4) 0.0075(3) 0.0032(4)
P4 0.0308(4) 0.0456(5) 0.0268(4) 0.0030(4) 0.0109(4) 0.0057(4)
P5 0.0399(5) 0.0682(7) 0.0426(5) -0.0110(5) 0.0173(4) -0.0122(5)
F1 0.092(2) 0.086(2) 0.119(3) 0.0013(18) 0.056(2) -0.029(2)
F2 0.039(2) 0.163(6) 0.143(5) -0.039(3) 0.026(3) -0.092(5)
F3 0.115(4) 0.134(5) 0.080(3) 0.009(3) 0.049(3) 0.042(3)
F4 0.089(3) 0.094(3) 0.154(4) -0.001(2) 0.049(3) -0.052(3)
F5 0.040(2) 0.102(3) 0.104(4) -0.017(2) 0.014(2) -0.036(3)
F6 0.217(8) 0.163(6) 0.078(4) 0.005(6) 0.098(5) 0.034(4)
O1 0.0572(18) 0.070(2) 0.0505(18) -0.0158(15) 0.0088(14) 0.0081(15)
O2 0.109(5) 0.106(5) 0.049(3) -0.036(4) 0.028(3) 0.012(3)
O3 0.152(7) 0.123(6) 0.090(5) 0.032(5) 0.006(5) -0.021(4)
C1 0.0309(17) 0.056(2) 0.0260(15) -0.0039(16) 0.0103(13) -0.0020(14)
C2 0.0301(17) 0.068(3) 0.0340(18) -0.0032(18) 0.0093(14) 0.0002(18)
C3 0.0334(19) 0.071(3) 0.036(2) 0.0026(18) 0.0050(16) 0.0057(18)
C4 0.046(2) 0.058(2) 0.0311(18) 0.0023(17) 0.0052(16) 0.0095(15)
C5 0.055(2) 0.060(2) 0.0336(18) -0.0012(19) 0.0204(17) 0.0059(17)
C6 0.0383(18) 0.063(2) 0.0375(19) 0.0009(18) 0.0180(16) 0.0061(17)
C7 0.044(2) 0.060(2) 0.0296(17) -0.0112(18) 0.0084(15) -0.0047(16)
C8 0.058(3) 0.080(3) 0.056(3) -0.028(2) 0.009(2) -0.008(2)
C9 0.082(4) 0.093(5) 0.072(3) -0.048(4) 0.003(3) -0.015(3)
C10 0.142(7) 0.069(4) 0.100(5) -0.043(5) 0.032(5) -0.042(4)
C11 0.113(5) 0.057(3) 0.103(4) -0.012(3) 0.032(4) -0.036(3)
C12 0.070(3) 0.064(3) 0.061(3) -0.002(2) 0.025(2) -0.019(2)
C13 0.0238(14) 0.0403(19) 0.0381(17) 0.0012(13) 0.0099(13) -0.0003(14)
C14 0.0358(18) 0.052(2) 0.0401(19) -0.0015(16) 0.0116(15) -0.0016(16)
C15 0.041(2) 0.063(3) 0.059(3) -0.0078(19) 0.0028(19) -0.013(2)
C16 0.040(2) 0.056(3) 0.083(3) -0.0187(19) 0.016(2) -0.011(2)
C17 0.045(2) 0.060(3) 0.079(3) -0.013(2) 0.027(2) -0.002(2)
C18 0.0331(17) 0.051(2) 0.048(2) -0.0042(16) 0.0164(16) 0.0003(17)
C19 0.0324(17) 0.0411(19) 0.0345(17) -0.0025(15) 0.0034(14) -0.0003(14)
C20 0.038(2) 0.059(3) 0.054(2) -0.0011(18) 0.0075(17) 0.016(2)
C21 0.053(3) 0.067(3) 0.070(3) -0.009(2) -0.003(2) 0.032(3)
C22 0.050(3) 0.048(3) 0.078(3) 0.002(2) 0.003(2) -0.003(2)
C23 0.064(3) 0.063(3) 0.053(2) 0.017(2) 0.006(2) -0.006(2)
C24 0.048(2) 0.056(3) 0.044(2) 0.0161(18) 0.0133(17) 0.0022(18)
C25 0.0262(15) 0.061(2) 0.0208(13) 0.0000(15) 0.0086(12) -0.0006(15)
C26 0.0386(19) 0.055(2) 0.0352(18) -0.0001(17) 0.0072(15) 0.0093(16)
C27 0.044(2) 0.075(3) 0.043(2) 0.013(2) 0.0145(18) 0.023(2)
C28 0.0347(19) 0.094(4) 0.0284(18) 0.010(2) 0.0077(15) 0.010(2)
C29 0.0286(17) 0.093(3) 0.0284(17) 0.0003(19) 0.0049(14) -0.0012(19)
C30 0.0317(18) 0.063(3) 0.0337(18) 0.0015(16) 0.0118(15) 0.0001(16)
C31 0.0291(15) 0.045(2) 0.0274(15) 0.0040(14) 0.0082(13) 0.0051(14)
C32 0.0353(17) 0.047(2) 0.0363(18) 0.0004(14) 0.0149(14) 0.0022(15)
C33 0.043(2) 0.065(3) 0.043(2) -0.0060(18) 0.0182(17) 0.0069(18)
C34 0.043(2) 0.075(3) 0.038(2) 0.012(2) 0.0243(17) 0.0125(19)
C35 0.056(2) 0.059(3) 0.044(2) 0.010(2) 0.0263(19) 0.0017(18)
C36 0.045(2) 0.054(2) 0.0390(19) -0.0023(17) 0.0155(16) 0.0002(16)
C37 0.0356(17) 0.044(2) 0.0371(17) 0.0086(15) 0.0157(14) 0.0064(15)
C38 0.045(2) 0.056(2) 0.0405(19) 0.0019(17) 0.0180(16) 0.0116(17)
C39 0.068(3) 0.070(3) 0.051(2) -0.003(2) 0.032(2) 0.016(2)
C40 0.071(3) 0.057(3) 0.070(3) -0.011(2) 0.039(2) 0.009(2)
C41 0.067(3) 0.052(3) 0.062(3) -0.019(2) 0.034(2) -0.006(2)
C42 0.053(2) 0.042(2) 0.045(2) -0.0048(17) 0.0246(18) -0.0021(16)
C43 0.0324(17) 0.066(2) 0.0376(18) 0.0075(17) 0.0161(15) 0.0065(18)
C44 0.043(2) 0.074(3) 0.041(2) 0.010(2) 0.0062(17) 0.0096(19)
C45 0.043(2) 0.092(4) 0.055(3) 0.016(2) 0.0142(19) 0.026(2)
C46 0.061(3) 0.104(4) 0.075(3) 0.044(3) 0.032(3) 0.031(3)
C47 0.102(5) 0.136(6) 0.072(4) 0.070(4) 0.032(4) -0.001(4)
C48 0.076(3) 0.111(4) 0.049(3) 0.049(3) 0.017(2) -0.005(3)
C49 0.0268(15) 0.050(2) 0.0270(15) -0.0019(14) 0.0078(12) 0.0053(15)
C50 0.0394(18) 0.050(2) 0.0306(16) -0.0049(16) 0.0125(14) 0.0036(15)
C51 0.093(5) 0.089(6) 0.050(4) -0.011(4) 0.032(4) 0.012(3)
C52 0.129(9) 0.080(6) 0.104(8) 0.026(5) 0.027(7) -0.008(5)

loop_
_atom_type_symbol
_atom_type_scat_dispersion_real
_atom_type_scat_dispersion_imag
_atom_type_scat_source
'C   ' 0.0033 0.0016 International_Tables_Vol_IV_Table_2.2B
'H   ' 0.0000 0.0000 International_Tables_Vol_IV_Table_2.2B
'Cl  ' 0.1484 0.1585 International_Tables_Vol_IV_Table_2.2B
'F   ' 0.0140 0.0100 International_Tables_Vol_IV_Table_2.2B
'O   ' 0.0106 0.0060 International_Tables_Vol_IV_Table_2.2B
'P   ' 0.0900 0.0950 International_Tables_Vol_IV_Table_2.2B
'Ru  ' -1.4200 0.8360 International_Tables_Vol_IV_Table_2.2B

loop_
_geom_angle_atom_site_label_1
_geom_angle_atom_site_label_2
_geom_angle_atom_site_label_3
_geom_angle
_geom_angle_publ_flag
Cl1 Ru1 P1 92.74(3) yes
Cl1 Ru1 P2 163.69(3) yes
P1 Ru1 P2 71.08(3) yes
Cl1 Ru1 P3 93.70(3) yes
P1 Ru1 P3 172.00(4) yes
P2 Ru1 P3 102.60(3) yes
Cl1 Ru1 P4 93.34(4) yes
P1 Ru1 P4 103.56(4) yes
P2 Ru1 P4 92.54(3) yes
P3 Ru1 P4 71.33(3) yes
Cl1 Ru1 O1 81.41(9) yes
P1 Ru1 O1 88.92(9) yes
P2 Ru1 O1 95.83(9) yes
P3 Ru1 O1 96.74(9) yes
P4 Ru1 O1 166.73(9) yes
Ru1 P1 C1 130.23(13) no
Ru1 P1 C7 112.46(12) no
C1 P1 C7 102.30(17) no
Ru1 P1 C49 94.90(11) no
C1 P1 C49 107.77(16) no
C7 P1 C49 107.35(18) no
Ru1 P2 C13 128.14(11) no
Ru1 P2 C19 120.47(12) no
C13 P2 C19 99.60(15) no
Ru1 P2 C49 95.60(10) no
C13 P2 C49 104.88(16) no
C19 P2 C49 105.00(17) no
Ru1 P3 C25 127.30(11) no
Ru1 P3 C31 121.86(11) no
C25 P3 C31 98.65(15) no
Ru1 P3 C50 93.38(11) no
C25 P3 C50 106.33(17) no
C31 P3 C50 106.96(17) no
Ru1 P4 C37 126.88(12) no
Ru1 P4 C43 122.09(14) no
C37 P4 C43 98.01(17) no
Ru1 P4 C50 95.60(12) no
C37 P4 C50 104.78(16) no
C43 P4 C50 107.13(18) no
F1 P5 F2 89.2(2) no
F1 P5 F3 85.3(3) no
F2 P5 F3 88.8(4) no
F1 P5 F4 178.2(2) no
F2 P5 F4 89.1(2) no
F3 P5 F4 94.9(3) no
F1 P5 F5 89.2(2) no
F2 P5 F5 176.6(3) no
F3 P5 F5 88.1(3) no
F4 P5 F5 92.5(2) no
F1 P5 F6 94.6(3) no
F2 P5 F6 91.4(5) no
F3 P5 F6 179.9(5) no
F4 P5 F6 85.1(3) no
F5 P5 F6 91.8(4) no
F1 P5 F21 96.9(7) no
F4 P5 F21 82.2(7) no
F1 P5 F31 102.0(6) no
F4 P5 F31 79.5(6) no
F1 P5 F51 86.3(8) no
F4 P5 F51 94.6(8) no
F1 P5 F61 84.6(5) no
F4 P5 F61 93.9(5) no
F21 P5 F31 88.7(11) no
F21 P5 F51 176.8(11) no
F31 P5 F51 91.5(11) no
F21 P5 F61 91.0(10) no
F31 P5 F61 173.4(8) no
F51 P5 F61 88.5(10) no
P1 C1 C2 120.1(3) no
P1 C1 C6 120.2(3) no
C2 C1 C6 119.5(3) no
C1 C2 C3 120.1(3) no
C1 C2 H21 119.9 no
C3 C2 H21 119.9 no
C2 C3 C4 120.1(4) no
C2 C3 H31 119.9 no
C4 C3 H31 119.9 no
C3 C4 C5 119.7(3) no
C3 C4 H41 120.2 no
C5 C4 H41 120.1 no
C4 C5 C6 120.8(4) no
C4 C5 H51 119.6 no
C6 C5 H51 119.6 no
C1 C6 C5 119.8(4) no
C1 C6 H61 120.1 no
C5 C6 H61 120.1 no
P1 C7 C8 118.5(4) no
P1 C7 C12 123.0(3) no
C8 C7 C12 118.2(4) no
C7 C8 C9 120.2(6) no
C7 C8 H81 119.9 no
C9 C8 H81 119.9 no
C8 C9 C10 120.3(6) no
C8 C9 H91 119.8 no
C10 C9 H91 119.8 no
C9 C10 C11 120.7(6) no
C9 C10 H101 119.6 no
C11 C10 H101 119.6 no
C10 C11 C12 119.7(7) no
C10 C11 H111 120.1 no
C12 C11 H111 120.1 no
C7 C12 C11 120.7(5) no
C7 C12 H121 119.6 no
C11 C12 H121 119.6 no
P2 C13 C14 118.3(3) no
P2 C13 C18 122.3(3) no
C14 C13 C18 119.3(3) no
C13 C14 C15 120.6(4) no
C13 C14 H141 119.7 no
C15 C14 H141 119.7 no
C14 C15 C16 119.1(4) no
C14 C15 H151 120.5 no
C16 C15 H151 120.5 no
C15 C16 C17 121.2(4) no
C15 C16 H161 119.4 no
C17 C16 H161 119.4 no
C16 C17 C18 119.6(4) no
C16 C17 H171 120.2 no
C18 C17 H171 120.2 no
C13 C18 C17 120.3(4) no
C13 C18 H181 119.9 no
C17 C18 H181 119.9 no
P2 C19 C20 121.0(3) no
P2 C19 C24 119.3(3) no
C20 C19 C24 119.4(4) no
C19 C20 C21 119.2(4) no
C19 C20 H201 120.4 no
C21 C20 H201 120.4 no
C20 C21 C22 119.6(4) no
C20 C21 H211 120.2 no
C22 C21 H211 120.2 no
C21 C22 C23 122.4(5) no
C21 C22 H221 118.8 no
C23 C22 H221 118.8 no
C22 C23 C24 118.2(5) no
C22 C23 H231 120.9 no
C24 C23 H231 120.9 no
C19 C24 C23 121.1(4) no
C19 C24 H241 119.5 no
C23 C24 H241 119.5 no
P3 C25 C26 118.0(3) no
P3 C25 C30 122.6(3) no
C26 C25 C30 119.3(3) no
C25 C26 C27 120.3(4) no
C25 C26 H261 119.8 no
C27 C26 H261 119.8 no
C26 C27 C28 119.4(4) no
C26 C27 H271 120.3 no
C28 C27 H271 120.3 no
C27 C28 C29 120.5(4) no
C27 C28 H281 119.7 no
C29 C28 H281 119.8 no
C28 C29 C30 120.6(4) no
C28 C29 H291 119.7 no
C30 C29 H291 119.7 no
C25 C30 C29 119.9(4) no
C25 C30 H301 120.1 no
C29 C30 H301 120.1 no
P3 C31 C32 120.1(3) no
P3 C31 C36 121.3(3) no
C32 C31 C36 118.4(3) no
C31 C32 C33 120.6(4) no
C31 C32 H321 119.7 no
C33 C32 H321 119.7 no
C32 C33 C34 120.3(4) no
C32 C33 H331 119.8 no
C34 C33 H331 119.8 no
C33 C34 C35 120.1(3) no
C33 C34 H341 120.0 no
C35 C34 H341 120.0 no
C34 C35 C36 119.7(4) no
C34 C35 H351 120.1 no
C36 C35 H351 120.1 no
C31 C36 C35 120.9(4) no
C31 C36 H361 119.6 no
C35 C36 H361 119.6 no
P4 C37 C38 119.3(3) no
P4 C37 C42 122.1(3) no
C38 C37 C42 118.4(3) no
C37 C38 C39 120.6(4) no
C37 C38 H381 119.7 no
C39 C38 H381 119.7 no
C38 C39 C40 120.1(4) no
C38 C39 H391 120.0 no
C40 C39 H391 120.0 no
C39 C40 C41 120.0(4) no
C39 C40 H401 120.0 no
C41 C40 H401 120.0 no
C40 C41 C42 120.1(4) no
C40 C41 H411 119.9 no
C42 C41 H411 119.9 no
C37 C42 C41 120.7(4) no
C37 C42 H421 119.6 no
C41 C42 H421 119.6 no
P4 C43 C44 118.8(3) no
P4 C43 C48 121.7(3) no
C44 C43 C48 118.5(4) no
C43 C44 C45 120.1(5) no
C43 C44 H441 119.9 no
C45 C44 H441 119.9 no
C44 C45 C46 119.7(4) no
C44 C45 H451 120.2 no
C46 C45 H451 120.1 no
C45 C46 C47 120.7(5) no
C45 C46 H461 119.6 no
C47 C46 H461 119.7 no
C46 C47 C48 119.8(6) no
C46 C47 H471 120.1 no
C48 C47 H471 120.1 no
C43 C48 C47 121.1(5) no
C43 C48 H481 119.5 no
C47 C48 H481 119.4 no
P1 C49 P2 94.24(15) yes
P1 C49 H491 113.13 no
P2 C49 H491 113.13 no
P1 C49 H492 113.14 no
P2 C49 H492 113.14 no
H491 C49 H492 109.467 no
P3 C50 P4 96.68(18) yes
P3 C50 H501 112.57 no
P4 C50 H501 112.56 no
P3 C50 H502 112.57 no
P4 C50 H502 112.57 no
H501 C50 H502 109.467 no

loop_
_geom_bond_atom_site_label_1
_geom_bond_atom_site_label_2
_geom_bond_distance
_geom_bond_publ_flag
Ru1 Cl1 2.4656(8) yes
Ru1 P1 2.3450(10) yes
Ru1 P2 2.3028(8) yes
Ru1 P3 2.3839(9) yes
Ru1 P4 2.3120(10) yes
Ru1 O1 2.196(3) yes
P1 C1 1.816(4) yes
P1 C7 1.827(4) yes
P1 C49 1.830(3) yes
P2 C13 1.818(3) yes
P2 C19 1.836(4) yes
P2 C49 1.857(3) yes
P3 C25 1.839(3) yes
P3 C31 1.820(3) yes
P3 C50 1.830(4) yes
P4 C37 1.827(4) yes
P4 C43 1.824(4) yes
P4 C50 1.836(3) yes
P5 F1 1.578(3) no
P5 F2 1.567(4) no
P5 F3 1.593(4) no
P5 F4 1.571(4) no
P5 F5 1.582(4) no
P5 F6 1.542(5) no
P5 F21 1.529(19) no
P5 F31 1.537(16) no
P5 F51 1.53(2) no
P5 F61 1.642(15) no
O2 C51 1.487(6) no
O3 C52 1.422(13) no
O21 C511 1.490(10) no
C1 C2 1.386(5) no
C1 C6 1.399(5) no
C2 C3 1.396(5) no
C2 H21 1.000 no
C3 C4 1.386(5) no
C3 H31 1.000 no
C4 C5 1.380(6) no
C4 H41 1.000 no
C5 C6 1.386(5) no
C5 H51 1.000 no
C6 H61 1.000 no
C7 C8 1.380(6) no
C7 C12 1.410(7) no
C8 C9 1.410(8) no
C8 H81 1.000 no
C9 C10 1.360(10) no
C9 H91 1.000 no
C10 C11 1.370(10) no
C10 H101 1.000 no
C11 C12 1.392(7) no
C11 H111 1.000 no
C12 H121 1.000 no
C13 C14 1.387(5) no
C13 C18 1.394(5) no
C14 C15 1.401(5) no
C14 H141 1.000 no
C15 C16 1.375(7) no
C15 H151 1.000 no
C16 C17 1.382(7) no
C16 H161 1.000 no
C17 C18 1.390(5) no
C17 H171 1.000 no
C18 H181 1.000 no
C19 C20 1.369(5) no
C19 C24 1.406(5) no
C20 C21 1.432(6) no
C20 H201 1.000 no
C21 C22 1.363(7) no
C21 H211 1.000 no
C22 C23 1.364(7) no
C22 H221 1.000 no
C23 C24 1.402(7) no
C23 H231 1.000 no
C24 H241 1.000 no
C25 C26 1.385(5) no
C25 C30 1.398(5) no
C26 C27 1.401(5) no
C26 H261 1.000 no
C27 C28 1.389(6) no
C27 H271 1.000 no
C28 C29 1.362(7) no
C28 H281 1.000 no
C29 C30 1.394(5) no
C29 H291 1.000 no
C30 H301 1.000 no
C31 C32 1.399(5) no
C31 C36 1.394(5) no
C32 C33 1.385(5) no
C32 H321 1.000 no
C33 C34 1.381(6) no
C33 H331 1.000 no
C34 C35 1.384(6) no
C34 H341 1.000 no
C35 C36 1.392(5) no
C35 H351 1.000 no
C36 H361 1.000 no
C37 C38 1.392(5) no
C37 C42 1.392(5) no
C38 C39 1.392(6) no
C38 H381 1.000 no
C39 C40 1.378(7) no
C39 H391 1.000 no
C40 C41 1.377(7) no
C40 H401 1.000 no
C41 C42 1.388(5) no
C41 H411 1.000 no
C42 H421 1.000 no
C43 C44 1.388(5) no
C43 C48 1.376(6) no
C44 C45 1.400(6) no
C44 H441 1.000 no
C45 C46 1.368(8) no
C45 H451 1.000 no
C46 C47 1.361(8) no
C46 H461 1.000 no
C47 C48 1.389(7) no
C47 H471 1.000 no
C48 H481 1.000 no
C49 H491 1.000 no
C49 H492 1.000 no
C50 H501 1.000 no
C50 H502 1.000 no
C47 C48 1.389(7) no

loop_
_geom_contact_atom_site_label_1
_geom_contact_atom_site_label_2
_geom_contact_distance
_geom_contact_site_symmetry_2
_geom_contact_publ_flag
F1 C30 3.474(5) 1_545 no
F1 C50 3.546(5) 1_545 no
F2 O3 3.120(10) . no
F2 C50 3.249(9) 1_545 no
F2 C6 3.292(8) 3_565 no
F2 C5 3.396(7) 3_565 no
F3 O3 2.962(9) . no
F3 O21 3.38(2) . no
F3 C21 3.453(8) . no
F3 C42 3.510(7) 1_545 no
F4 O21 3.28(2) . no
F4 C511 3.31(2) . no
F4 C49 3.451(8) 3_565 no
F4 C6 3.575(6) 3_565 no
F5 C46 3.165(8) 4_565 no
F5 C45 3.351(7) 4_565 no
F5 C34 3.383(8) 2_545 no
F5 C9 3.385(9) 4 no
F6 C49 3.470(10) 3_565 no
F6 C18 3.543(7) 3_565 no
F21 O3 2.37(2) . no
F21 O21 2.92(3) . no
F21 C52 3.43(2) . no
F21 C42 3.57(2) 1_545 no
F31 C34 3.20(2) 2_545 no
F51 C46 3.43(2) 4_565 no
F61 C6 3.24(2) 3_565 no
F61 C50 3.57(2) 1_545 no
O1 O2 2.910(6) . no
O1 O21 3.14(2) . no
O1 C52 3.500(10) . no
O2 O3 2.623(11) . no
O2 C26 3.277(7) . no
O2 C16 3.466(7) 2_445 no
O3 O21 1.66(2) . no
O3 C48 3.230(9) 1_545 no
O3 C47 3.380(10) 1_545 no
O21 C26 3.54(2) . no
C2 C28 3.527(6) 4_464 no
C2 C29 3.578(6) 4_464 no
C3 C14 3.535(5) 4_464 no
C3 C28 3.572(7) 4_464 no
C4 C35 3.469(6) 3_574 no
C4 C14 3.587(5) 4_464 no
C5 C36 3.569(5) 3_574 no
C5 C35 3.593(6) 3_574 no
C6 C511 3.45(3) 3_564 no
C6 C51 3.530(10) 3_564 no
C7 C51 3.526(8) 3_564 no
C10 C52 3.260(10) . no
C10 C34 3.419(9) 3_564 no
C11 C52 3.23(2) . no
C12 C51 3.339(9) 3_564 no
C16 C51 3.539(7) 2 no
C16 C511 3.58(2) 2 no
C22 C34 3.597(6) 2_545 no
C24 C46 3.440(9) 2_545 no
C26 C51 3.410(10) . no
C26 C511 3.60(3) . no
C29 C40 3.512(8) 3_575 no
C47 C52 3.370(10) 1_565 no
C48 C52 3.350(10) 1_565 no

loop_
_geom_torsion_atom_site_label_1
_geom_torsion_atom_site_label_2
_geom_torsion_atom_site_label_3
_geom_torsion_atom_site_label_4
_geom_torsion
_geom_torsion_publ_flag
Ru1 P1 C1 C2 -46.7(4) no
Ru1 P1 C1 C6 138.2(3) no
Ru1 P1 C7 C8 79.6(3) no
Ru1 P1 C7 C12 -93.9(4) no
Ru1 P1 C49 P2 16.80(10) no
Ru1 P2 C13 C14 65.0(3) no
Ru1 P2 C13 C18 -118.7(3) no
Ru1 P2 C19 C20 -39.8(3) no
Ru1 P2 C19 C24 146.2(2) no
Ru1 P2 C49 P1 -17.10(10) no
Ru1 P3 C25 C26 -62.4(4) no
Ru1 P3 C25 C30 121.9(3) no
Ru1 P3 C31 C32 44.4(3) no
Ru1 P3 C31 C36 -141.6(2) no
Ru1 P3 C50 P4 14.3(2) no
Ru1 P4 C37 C38 67.3(3) no
Ru1 P4 C37 C42 -117.5(3) no
Ru1 P4 C43 C44 -54.8(4) no
Ru1 P4 C43 C48 136.8(4) no
Ru1 P4 C50 P3 -14.8(2) no
Cl1 Ru1 P1 C1 49.6(2) no
Cl1 Ru1 P1 C7 -81.10(10) no
Cl1 Ru1 P1 C49 167.90(10) no
Cl1 Ru1 P2 C13 135.5(2) no
Cl1 Ru1 P2 C19 -89.5(2) no
Cl1 Ru1 P2 C49 21.6(2) no
Cl1 Ru1 P3 C25 142.4(2) no
Cl1 Ru1 P3 C31 8.2(2) no
Cl1 Ru1 P3 C50 -104.10(10) no
Cl1 Ru1 P4 C37 -142.20(10) no
Cl1 Ru1 P4 C43 -9.6(2) no
Cl1 Ru1 P4 C50 104.6(2) no
P1 Ru1 P2 C13 127.9(2) no
P1 Ru1 P2 C19 -97.00(10) no
P1 Ru1 P2 C49 14.00(10) no
P1 Ru1 P4 C37 -48.50(10) no
P1 Ru1 P4 C43 84.0(2) no
P1 Ru1 P4 C50 -161.70(10) no
P1 C1 C2 C3 -174.1(4) no
P1 C1 C6 C5 173.5(3) no
P1 C7 C8 C9 -173.6(4) no
P1 C7 C12 C11 171.8(5) no
P1 C49 P2 C13 -149.0(2) no
P1 C49 P2 C19 106.5(2) no
P2 Ru1 P1 C1 -132.5(2) no
P2 Ru1 P1 C7 96.80(10) no
P2 Ru1 P1 C49 -14.20(10) no
P2 Ru1 P3 C25 -37.0(2) no
P2 Ru1 P3 C31 -171.10(10) no
P2 Ru1 P3 C50 76.60(10) no
P2 Ru1 P4 C37 22.60(10) no
P2 Ru1 P4 C43 155.1(2) no
P2 Ru1 P4 C50 -90.6(2) no
P2 C13 C14 C15 177.6(3) no
P2 C13 C18 C17 -176.4(3) no
P2 C19 C20 C21 -177.8(3) no
P2 C19 C24 C23 177.7(3) no
P2 C49 P1 C1 151.9(2) no
P2 C49 P1 C7 -98.6(2) no
P3 Ru1 P2 C13 -47.0(2) no
P3 Ru1 P2 C19 88.10(10) no
P3 Ru1 P2 C49 -160.90(10) no
P3 Ru1 P4 C37 125.10(10) no
P3 Ru1 P4 C43 -102.4(2) no
P3 Ru1 P4 C50 11.80(10) no
P3 C25 C26 C27 -175.2(4) no
P3 C25 C30 C29 175.1(3) no
P3 C31 C32 C33 173.7(3) no
P3 C31 C36 C35 -174.2(3) no
P3 C50 P4 C37 -145.3(2) no
P3 C50 P4 C43 111.3(2) no
P4 Ru1 P1 C1 -44.5(2) no
P4 Ru1 P1 C7 -175.20(10) no
P4 Ru1 P1 C49 73.80(10) no
P4 Ru1 P2 C13 24.4(2) no
P4 Ru1 P2 C19 159.50(10) no
P4 Ru1 P2 C49 -89.40(10) no
P4 Ru1 P3 C25 -125.4(2) no
P4 Ru1 P3 C31 100.5(2) no
P4 Ru1 P3 C50 -11.80(10) no
P4 C37 C38 C39 176.4(4) no
P4 C37 C42 C41 -176.2(3) no
P4 C43 C44 C45 -168.6(4) no
P4 C43 C48 C47 170.0(6) no
P4 C50 P3 C25 144.8(2) no
P4 C50 P3 C31 -110.5(2) no
O1 Ru1 P1 C1 131.0(2) no
O1 Ru1 P1 C7 0.3(2) no
O1 Ru1 P1 C49 -110.8(2) no
O1 Ru1 P2 C13 -145.2(2) no
O1 Ru1 P2 C19 -10.2(2) no
O1 Ru1 P2 C49 100.90(10) no
O1 Ru1 P3 C25 60.6(2) no
O1 Ru1 P3 C31 -73.5(2) no
O1 Ru1 P3 C50 174.1(2) no
O1 Ru1 P4 C37 151.7(4) no
O1 Ru1 P4 C43 -75.8(4) no
O1 Ru1 P4 C50 38.5(4) no
C1 P1 C7 C8 -64.1(4) no
C1 P1 C7 C12 122.4(4) no
C1 C2 C3 C4 0.3(7) no
C1 C6 C5 C4 0.8(6) no
C2 C1 P1 C7 87.5(4) no
C2 C1 P1 C49 -159.6(3) no
C2 C1 C6 C5 -1.6(6) no
C2 C3 C4 C5 -1.1(7) no
C3 C2 C1 C6 1.0(7) no
C3 C4 C5 C6 0.5(6) no
C6 C1 P1 C7 -87.6(3) no
C6 C1 P1 C49 25.3(4) no
C7 C8 C9 C10 0.8(9) no
C7 C12 C11 C10 2.0(10) no
C8 C7 P1 C49 -177.4(3) no
C8 C7 C12 C11 -1.7(8) no
C8 C9 C10 C11 .0(10) no
C9 C8 C7 C12 0.2(7) no
C9 C10 C11 C12 -1.0(10) no
C12 C7 P1 C49 9.1(5) no
C13 P2 C19 C20 105.9(3) no
C13 P2 C19 C24 -68.1(3) no
C13 C14 C15 C16 -1.3(6) no
C13 C18 C17 C16 -0.7(7) no
C14 C13 P2 C19 -76.9(3) no
C14 C13 P2 C49 174.7(3) no
C14 C13 C18 C17 -0.2(6) no
C14 C15 C16 C17 0.5(7) no
C15 C14 C13 C18 1.2(6) no
C15 C16 C17 C18 0.5(7) no
C18 C13 P2 C19 99.4(3) no
C18 C13 P2 C49 -9.1(4) no
C19 C20 C21 C22 2.1(6) no
C19 C24 C23 C22 -1.4(6) no
C20 C19 P2 C49 -145.7(3) no
C20 C19 C24 C23 3.6(5) no
C20 C21 C22 C23 0.1(7) no
C21 C20 C19 C24 -3.8(5) no
C21 C22 C23 C24 -0.4(7) no
C24 C19 P2 C49 40.3(3) no
C25 P3 C31 C32 -100.3(3) no
C25 P3 C31 C36 73.7(3) no
C25 C26 C27 C28 -0.7(7) no
C25 C30 C29 C28 0.4(7) no
C26 C25 P3 C31 79.5(4) no
C26 C25 P3 C50 -169.9(4) no
C26 C25 C30 C29 -0.5(7) no
C26 C27 C28 C29 0.5(7) no
C27 C26 C25 C30 0.7(7) no
C27 C28 C29 C30 -0.4(7) no
C30 C25 P3 C31 -96.2(4) no
C30 C25 P3 C50 14.4(4) no
C31 C32 C33 C34 0.7(5) no
C31 C36 C35 C34 0.4(5) no
C32 C31 P3 C50 149.6(3) no
C32 C31 C36 C35 -0.1(5) no
C32 C33 C34 C35 -0.4(6) no
C33 C32 C31 C36 -0.5(5) no
C33 C34 C35 C36 -0.2(6) no
C36 C31 P3 C50 -36.4(3) no
C37 P4 C43 C44 88.7(4) no
C37 P4 C43 C48 -79.8(5) no
C37 C38 C39 C40 -0.6(7) no
C37 C42 C41 C40 0.5(7) no
C38 C37 P4 C43 -73.6(3) no
C38 C37 P4 C50 176.3(3) no
C38 C37 C42 C41 -1.0(6) no
C38 C39 C40 C41 0.1(8) no
C39 C38 C37 C42 1.0(6) no
C39 C40 C41 C42 -0.1(8) no
C42 C37 P4 C43 101.6(3) no
C42 C37 P4 C50 -8.5(4) no
C43 C44 C45 C46 -2.0(8) no
C43 C48 C47 C46 -2.0(10) no
C44 C43 P4 C50 -163.0(4) no
C44 C43 C48 C47 1.5(9) no
C44 C45 C46 C47 2.0(10) no
C45 C44 C43 C48 0.3(8) no
C45 C46 C47 C48 .0(10) no
C48 C43 P4 C50 28.5(5) no
